data_7202065
loop_
_publ_author_name
'Zheng, Guo-li'
'Li, Yin-Yan'
'Deng, Rui-Ping'
'Song, Shu-Yan'
'Zhang, Hong-Jie'

_publ_section_title
;
 Self-assembly of guest-induced calix[4]arene nanocapsules into
 three-dimensional molecular architecture
;
_journal_issue 6
_journal_name_full CrystEngComm
_journal_page_first 658
_journal_paper_doi 10.1039/b803361g
_journal_volume 10
_journal_year 2008
_chemical_formula_sum 'C28 H29 Ag N2 O4'
_chemical_formula_weight 565.40
_chemical_name_systematic
;
?
;
_space_group_IT_number 14
_symmetry_cell_setting monoclinic
_symmetry_space_group_name_Hall '-P 2yn'
_symmetry_space_group_name_H-M 'P 1 21/n 1'
_atom_sites_solution_hydrogens geom
_atom_sites_solution_primary direct
_atom_sites_solution_secondary difmap
_audit_creation_method SHELXL-97
_cell_angle_alpha 90.00
_cell_angle_beta 110.874(2)
_cell_angle_gamma 90.00
_cell_formula_units_Z 4
_cell_length_a 15.2273(15)
_cell_length_b 9.6988(9)
_cell_length_c 17.8475(17)
_cell_measurement_temperature 293(2)
_cell_volume 2462.8(4)
_computing_cell_refinement 'Bruker SMART'
_computing_data_collection 'Bruker SMART'
_computing_data_reduction 'Bruker SAINT software (Bruker, 1999)'
_computing_molecular_graphics 'SHELXTL-PLUS (Sheldrick, 1990)'
_computing_publication_material SHELXL-97
_computing_structure_refinement 'SHELXL-97 (Sheldrick, 1997)'
_computing_structure_solution 'SHELXS-97(Sheldrick, 1997)'
_diffrn_ambient_temperature 293(2)
_diffrn_measured_fraction_theta_full 0.996
_diffrn_measured_fraction_theta_max 0.996
_diffrn_radiation_monochromator graphite
_diffrn_radiation_source 'fine-focus sealed tube'
_diffrn_radiation_type MoK\a
_diffrn_radiation_wavelength 0.71073
_diffrn_reflns_av_R_equivalents 0.0705
_diffrn_reflns_av_sigmaI/netI 0.0932
_diffrn_reflns_limit_h_max 18
_diffrn_reflns_limit_h_min -18
_diffrn_reflns_limit_k_max 11
_diffrn_reflns_limit_k_min -11
_diffrn_reflns_limit_l_max 22
_diffrn_reflns_limit_l_min -18
_diffrn_reflns_number 13493
_diffrn_reflns_theta_full 26.05
_diffrn_reflns_theta_max 26.05
_diffrn_reflns_theta_min 1.51
_diffrn_standards_decay_% 0
_diffrn_standards_interval_count 0
_diffrn_standards_interval_time .
_diffrn_standards_number 0
_exptl_absorpt_coefficient_mu 0.856
_exptl_absorpt_correction_T_max 0.382
_exptl_absorpt_correction_T_min 0.350
_exptl_absorpt_correction_type empirical
_exptl_absorpt_process_details SADABS
_exptl_crystal_colour colorless
_exptl_crystal_density_diffrn 1.525
_exptl_crystal_density_meas ?
_exptl_crystal_density_method 'not measured'
_exptl_crystal_description block
_exptl_crystal_F_000 1160
_exptl_crystal_size_max 0.19
_exptl_crystal_size_mid 0.14
_exptl_crystal_size_min 0.11
_refine_diff_density_max 0.714
_refine_diff_density_min -0.361
_refine_diff_density_rms 0.078
_refine_ls_extinction_method none
_refine_ls_goodness_of_fit_ref 0.957
_refine_ls_hydrogen_treatment mixed
_refine_ls_matrix_type full
_refine_ls_number_parameters 342
_refine_ls_number_reflns 4840
_refine_ls_number_restraints 6
_refine_ls_restrained_S_all 0.956
_refine_ls_R_factor_all 0.1374
_refine_ls_R_factor_gt 0.0530
_refine_ls_shift/su_max 0.000
_refine_ls_shift/su_mean 0.000
_refine_ls_structure_factor_coef Fsqd
_refine_ls_weighting_details 'calc w=1/[\s^2^(Fo^2^)+(0.0328P)^2^+0.0000P] where P=(Fo^2^+2Fc^2^)/3'
_refine_ls_weighting_scheme calc
_refine_ls_wR_factor_gt 0.0816
_refine_ls_wR_factor_ref 0.1057
_reflns_number_gt 2339
_reflns_number_total 4840
_reflns_threshold_expression >2sigma(I)
_cod_data_source_file b803361g.txt
_cod_data_source_block r276m
_cod_depositor_comments
;
The following automatic conversions were performed:

'_exptl_crystal_density_meas' value 'none' was changed to '?' - the
value is perceived as not measured.

Automatic conversion script
Id: cif_fix_values 3008 2015-01-20 13:52:24Z robertas 
;
_cod_original_sg_symbol_H-M P21/n
_cod_database_code 7202065

loop_
_symmetry_equiv_pos_as_xyz
'x, y, z'
'-x+1/2, y+1/2, -z+1/2'
'-x, -y, -z'
'x-1/2, -y-1/2, z-1/2'

loop_
_atom_site_label
_atom_site_type_symbol
_atom_site_fract_x
_atom_site_fract_y
_atom_site_fract_z
_atom_site_U_iso_or_equiv
_atom_site_adp_type
_atom_site_occupancy
_atom_site_symmetry_multiplicity
_atom_site_calc_flag
_atom_site_refinement_flags
_atom_site_disorder_assembly
_atom_site_disorder_group
C1 C 0.0813(3) 0.3335(5) 0.5186(3) 0.0288(12) Uani 1 1 d . . .
C2 C -0.0113(4) 0.3258(5) 0.5147(3) 0.0369(14) Uani 1 1 d . . .
H2 H -0.0237 0.3242 0.5621 0.044 Uiso 1 1 calc R . .
C3 C -0.0847(4) 0.3206(5) 0.4429(3) 0.0390(14) Uani 1 1 d . . .
H3 H -0.1461 0.3140 0.4417 0.047 Uiso 1 1 calc R . .
C4 C -0.0673(4) 0.3251(5) 0.3724(3) 0.0407(14) Uani 1 1 d . . .
H4 H -0.1172 0.3228 0.3236 0.049 Uiso 1 1 calc R . .
C5 C 0.0236(4) 0.3331(5) 0.3733(3) 0.0333(13) Uani 1 1 d . . .
C6 C 0.0982(3) 0.3365(5) 0.4460(3) 0.0308(12) Uani 1 1 d . . .
C7 C 0.0431(3) 0.3356(5) 0.2955(3) 0.0405(14) Uani 1 1 d . . .
H7A H -0.0106 0.3756 0.2537 0.049 Uiso 1 1 calc R . .
H7B H 0.0969 0.3945 0.3024 0.049 Uiso 1 1 calc R . .
C8 C 0.0623(4) 0.1943(6) 0.2687(3) 0.0388(14) Uani 1 1 d . . .
C9 C -0.0112(4) 0.1139(7) 0.2202(3) 0.0512(16) Uani 1 1 d . . .
H9 H -0.0721 0.1484 0.2041 0.061 Uiso 1 1 calc R . .
C10 C 0.0034(4) -0.0153(7) 0.1951(3) 0.0558(17) Uani 1 1 d . . .
H10 H -0.0472 -0.0681 0.1635 0.067 Uiso 1 1 calc R . .
C11 C 0.0937(4) -0.0658(6) 0.2174(3) 0.0515(16) Uani 1 1 d . . .
H11 H 0.1039 -0.1514 0.1985 0.062 Uiso 1 1 calc R . .
C12 C 0.1691(4) 0.0088(6) 0.2672(3) 0.0372(12) Uani 1 1 d . . .
C13 C 0.1535(4) 0.1384(6) 0.2949(3) 0.0327(13) Uani 1 1 d . . .
C14 C 0.2661(4) -0.0537(5) 0.2962(3) 0.0416(14) Uani 1 1 d . . .
H14A H 0.3121 0.0180 0.3007 0.050 Uiso 1 1 calc R . .
H14B H 0.2703 -0.1206 0.2573 0.050 Uiso 1 1 calc R . .
C15 C 0.2887(3) -0.1239(5) 0.3771(3) 0.0340(13) Uani 1 1 d . . .
C16 C 0.2566(4) -0.2565(6) 0.3807(3) 0.0411(14) Uani 1 1 d . . .
H16 H 0.2252 -0.3043 0.3335 0.049 Uiso 1 1 calc R . .
C17 C 0.2711(4) -0.3185(5) 0.4540(3) 0.0422(14) Uani 1 1 d . . .
H17 H 0.2498 -0.4078 0.4561 0.051 Uiso 1 1 calc R . .
C18 C 0.3170(3) -0.2478(5) 0.5238(3) 0.0393(14) Uani 1 1 d . . .
H18 H 0.3261 -0.2902 0.5727 0.047 Uiso 1 1 calc R . .
C19 C 0.3501(3) -0.1145(5) 0.5231(3) 0.0310(12) Uani 1 1 d . . .
C20 C 0.3364(3) -0.0547(5) 0.4487(3) 0.0325(13) Uani 1 1 d . . .
C21 C 0.3938(3) -0.0370(5) 0.6007(3) 0.0362(14) Uani 1 1 d . . .
H21A H 0.4314 0.0383 0.5927 0.043 Uiso 1 1 calc R . .
H21B H 0.4352 -0.0983 0.6408 0.043 Uiso 1 1 calc R . .
C22 C 0.3195(3) 0.0202(5) 0.6310(3) 0.0329(13) Uani 1 1 d . . .
C23 C 0.2830(4) -0.0591(5) 0.6779(3) 0.0407(14) Uani 1 1 d . . .
H23 H 0.3092 -0.1451 0.6956 0.049 Uiso 1 1 calc R . .
C24 C 0.2097(4) -0.0144(6) 0.6989(3) 0.0427(14) Uani 1 1 d . . .
H24 H 0.1862 -0.0703 0.7297 0.051 Uiso 1 1 calc R . .
C25 C 0.1707(4) 0.1132(5) 0.6743(3) 0.0400(14) Uani 1 1 d . . .
H25 H 0.1208 0.1430 0.6887 0.048 Uiso 1 1 calc R . .
C26 C 0.2055(3) 0.1989(5) 0.6279(3) 0.0318(12) Uani 1 1 d . . .
C27 C 0.2809(3) 0.1518(5) 0.6076(3) 0.0320(12) Uani 1 1 d . . .
C28 C 0.1610(3) 0.3383(5) 0.5996(3) 0.0360(13) Uani 1 1 d . . .
H28A H 0.2091 0.4009 0.5961 0.043 Uiso 1 1 calc R . .
H28B H 0.1371 0.3749 0.6392 0.043 Uiso 1 1 calc R . .
N1 N 0.1047(4) -0.0120(5) 0.4457(3) 0.0465(12) Uani 1 1 d D . .
N2 N 0.5023(3) 0.6995(5) 0.4564(3) 0.0484(13) Uani 1 1 d D . .
O1 O 0.1893(2) 0.3418(3) 0.44881(18) 0.0318(8) Uani 1 1 d . . .
O2 O 0.2270(2) 0.2089(3) 0.3463(2) 0.0347(9) Uani 1 1 d . . .
O3 O 0.3728(2) 0.0748(3) 0.4465(2) 0.0407(9) Uani 1 1 d . . .
H3A H 0.3316 0.1246 0.4167 0.061 Uiso 1 1 calc R . .
O4 O 0.3198(2) 0.2334(4) 0.5662(2) 0.0380(9) Uani 1 1 d . . .
H4A H 0.2781 0.2691 0.5284 0.057 Uiso 1 1 calc R . .
Ag1 Ag 0.0000 0.0000 0.5000 0.0544(2) Uani 1 2 d S . .
Ag2 Ag 0.5000 0.5000 0.5000 0.0525(2) Uani 1 2 d S . .
H1A H 0.153(3) -0.063(5) 0.473(3) 0.079 Uiso 1 1 d D . .
H1B H 0.092(4) -0.077(4) 0.410(3) 0.079 Uiso 1 1 d D . .
H1C H 0.120(4) 0.070(3) 0.432(3) 0.079 Uiso 1 1 d D . .
H2A H 0.553(3) 0.709(6) 0.444(3) 0.079 Uiso 1 1 d D . .
H2B H 0.454(3) 0.721(6) 0.413(2) 0.079 Uiso 1 1 d D . .
H2C H 0.508(4) 0.765(5) 0.492(3) 0.079 Uiso 1 1 d D . .
H12A H 0.209(4) 0.271(6) 0.388(3) 0.079 Uiso 1 1 d . . .

loop_
_atom_site_aniso_label
_atom_site_aniso_U_11
_atom_site_aniso_U_22
_atom_site_aniso_U_33
_atom_site_aniso_U_23
_atom_site_aniso_U_13
_atom_site_aniso_U_12
C1 0.034(3) 0.019(3) 0.032(3) -0.003(2) 0.010(3) -0.002(2)
C2 0.048(4) 0.027(3) 0.043(4) 0.004(3) 0.025(3) 0.006(3)
C3 0.039(4) 0.028(3) 0.057(4) -0.001(3) 0.025(3) 0.002(3)
C4 0.039(3) 0.033(3) 0.044(4) 0.005(3) 0.007(3) 0.006(3)
C5 0.037(3) 0.025(3) 0.037(3) 0.006(3) 0.013(3) 0.007(3)
C6 0.033(3) 0.019(3) 0.041(3) -0.001(2) 0.013(3) -0.002(2)
C7 0.037(3) 0.044(4) 0.037(3) 0.014(3) 0.008(3) 0.010(3)
C8 0.044(4) 0.047(4) 0.022(3) 0.008(3) 0.008(3) 0.007(3)
C9 0.046(4) 0.065(5) 0.034(3) 0.007(3) 0.004(3) 0.007(3)
C10 0.055(4) 0.066(5) 0.034(3) -0.008(3) 0.001(3) -0.019(4)
C11 0.064(5) 0.055(4) 0.031(3) -0.007(3) 0.011(3) 0.004(3)
C12 0.044(3) 0.046(3) 0.023(3) 0.002(3) 0.014(3) 0.001(3)
C13 0.038(3) 0.040(4) 0.019(3) 0.007(2) 0.008(3) -0.002(3)
C14 0.048(4) 0.042(3) 0.038(3) -0.008(3) 0.019(3) 0.003(3)
C15 0.034(3) 0.032(3) 0.039(3) -0.004(3) 0.017(3) 0.006(3)
C16 0.042(4) 0.039(4) 0.043(4) -0.006(3) 0.016(3) 0.002(3)
C17 0.043(4) 0.024(3) 0.064(4) -0.005(3) 0.025(3) -0.001(3)
C18 0.034(3) 0.033(4) 0.051(4) 0.008(3) 0.015(3) 0.009(3)
C19 0.023(3) 0.031(3) 0.037(3) -0.005(3) 0.007(3) 0.007(2)
C20 0.024(3) 0.031(3) 0.043(4) 0.001(3) 0.011(3) 0.001(2)
C21 0.029(3) 0.037(4) 0.032(3) 0.007(2) -0.001(3) 0.008(2)
C22 0.028(3) 0.038(4) 0.022(3) -0.005(3) -0.005(2) 0.002(3)
C23 0.049(4) 0.041(3) 0.026(3) 0.005(3) 0.006(3) 0.002(3)
C24 0.054(4) 0.041(4) 0.037(3) 0.004(3) 0.022(3) -0.006(3)
C25 0.042(4) 0.044(4) 0.036(3) -0.013(3) 0.017(3) -0.005(3)
C26 0.035(3) 0.029(3) 0.026(3) -0.005(2) 0.004(3) -0.007(2)
C27 0.029(3) 0.039(3) 0.023(3) -0.006(3) 0.004(2) -0.007(3)
C28 0.039(3) 0.031(3) 0.040(3) -0.007(3) 0.018(3) -0.007(3)
N1 0.058(3) 0.033(3) 0.058(3) -0.001(3) 0.031(3) -0.004(3)
N2 0.037(3) 0.046(3) 0.064(4) -0.002(3) 0.021(3) 0.001(3)
O1 0.031(2) 0.033(2) 0.031(2) 0.0045(17) 0.0111(17) 0.0012(17)
O2 0.039(2) 0.036(2) 0.030(2) 0.0000(17) 0.0141(19) 0.0007(18)
O3 0.047(2) 0.032(2) 0.041(2) 0.0015(18) 0.012(2) -0.0023(19)
O4 0.030(2) 0.041(2) 0.041(2) 0.0079(18) 0.0099(19) 0.0002(18)
Ag1 0.0606(5) 0.0548(5) 0.0604(5) 0.0023(4) 0.0371(4) -0.0011(4)
Ag2 0.0461(4) 0.0435(4) 0.0774(5) -0.0087(4) 0.0336(4) -0.0105(4)

loop_
_atom_type_symbol
_atom_type_description
_atom_type_scat_dispersion_real
_atom_type_scat_dispersion_imag
_atom_type_scat_source
C C 0.0033 0.0016 'International Tables Vol C Tables 4.2.6.8 and 6.1.1.4'
H H 0.0000 0.0000 'International Tables Vol C Tables 4.2.6.8 and 6.1.1.4'
N N 0.0061 0.0033 'International Tables Vol C Tables 4.2.6.8 and 6.1.1.4'
O O 0.0106 0.0060 'International Tables Vol C Tables 4.2.6.8 and 6.1.1.4'
Ag Ag -0.8971 1.1015 'International Tables Vol C Tables 4.2.6.8 and 6.1.1.4'

loop_
_geom_angle_atom_site_label_1
_geom_angle_atom_site_label_2
_geom_angle_atom_site_label_3
_geom_angle
_geom_angle_site_symmetry_1
_geom_angle_site_symmetry_3
_geom_angle_publ_flag
C2 C1 C6 118.1(5) . . ?
C2 C1 C28 120.1(5) . . ?
C6 C1 C28 121.8(4) . . ?
C3 C2 C1 121.6(5) . . ?
C3 C2 H2 119.2 . . ?
C1 C2 H2 119.2 . . ?
C2 C3 C4 119.7(5) . . ?
C2 C3 H3 120.2 . . ?
C4 C3 H3 120.2 . . ?
C3 C4 C5 120.7(5) . . ?
C3 C4 H4 119.7 . . ?
C5 C4 H4 119.7 . . ?
C4 C5 C6 119.7(5) . . ?
C4 C5 C7 120.7(5) . . ?
C6 C5 C7 119.5(4) . . ?
O1 C6 C5 121.0(4) . . ?
O1 C6 C1 118.8(4) . . ?
C5 C6 C1 120.2(4) . . ?
C8 C7 C5 113.4(4) . . ?
C8 C7 H7A 108.9 . . ?
C5 C7 H7A 108.9 . . ?
C8 C7 H7B 108.9 . . ?
C5 C7 H7B 108.9 . . ?
H7A C7 H7B 107.7 . . ?
C9 C8 C13 118.2(5) . . ?
C9 C8 C7 120.2(5) . . ?
C13 C8 C7 121.5(5) . . ?
C10 C9 C8 121.9(5) . . ?
C10 C9 H9 119.1 . . ?
C8 C9 H9 119.1 . . ?
C9 C10 C11 119.4(5) . . ?
C9 C10 H10 120.3 . . ?
C11 C10 H10 120.3 . . ?
C10 C11 C12 121.0(6) . . ?
C10 C11 H11 119.5 . . ?
C12 C11 H11 119.5 . . ?
C11 C12 C13 119.4(5) . . ?
C11 C12 C14 119.9(5) . . ?
C13 C12 C14 120.5(5) . . ?
O2 C13 C12 119.3(5) . . ?
O2 C13 C8 120.7(5) . . ?
C12 C13 C8 119.9(5) . . ?
C12 C14 C15 111.7(4) . . ?
C12 C14 H14A 109.3 . . ?
C15 C14 H14A 109.3 . . ?
C12 C14 H14B 109.3 . . ?
C15 C14 H14B 109.3 . . ?
H14A C14 H14B 107.9 . . ?
C16 C15 C20 118.8(5) . . ?
C16 C15 C14 119.7(5) . . ?
C20 C15 C14 121.4(5) . . ?
C17 C16 C15 120.4(5) . . ?
C17 C16 H16 119.8 . . ?
C15 C16 H16 119.8 . . ?
C18 C17 C16 119.8(5) . . ?
C18 C17 H17 120.1 . . ?
C16 C17 H17 120.1 . . ?
C17 C18 C19 121.7(5) . . ?
C17 C18 H18 119.1 . . ?
C19 C18 H18 119.1 . . ?
C18 C19 C20 117.6(5) . . ?
C18 C19 C21 119.9(5) . . ?
C20 C19 C21 122.3(5) . . ?
O3 C20 C19 118.7(5) . . ?
O3 C20 C15 119.7(5) . . ?
C19 C20 C15 121.6(5) . . ?
C19 C21 C22 111.6(4) . . ?
C19 C21 H21A 109.3 . . ?
C22 C21 H21A 109.3 . . ?
C19 C21 H21B 109.3 . . ?
C22 C21 H21B 109.3 . . ?
H21A C21 H21B 108.0 . . ?
C23 C22 C27 117.8(5) . . ?
C23 C22 C21 121.3(5) . . ?
C27 C22 C21 120.8(4) . . ?
C24 C23 C22 122.0(5) . . ?
C24 C23 H23 119.0 . . ?
C22 C23 H23 119.0 . . ?
C23 C24 C25 120.0(5) . . ?
C23 C24 H24 120.0 . . ?
C25 C24 H24 120.0 . . ?
C24 C25 C26 120.7(5) . . ?
C24 C25 H25 119.7 . . ?
C26 C25 H25 119.7 . . ?
C27 C26 C25 118.5(5) . . ?
C27 C26 C28 121.0(5) . . ?
C25 C26 C28 120.5(5) . . ?
O4 C27 C26 120.6(5) . . ?
O4 C27 C22 118.3(4) . . ?
C26 C27 C22 121.0(5) . . ?
C26 C28 C1 113.6(4) . . ?
C26 C28 H28A 108.9 . . ?
C1 C28 H28A 108.9 . . ?
C26 C28 H28B 108.9 . . ?
C1 C28 H28B 108.9 . . ?
H28A C28 H28B 107.7 . . ?
Ag1 N1 H1A 114(4) . . ?
Ag1 N1 H1B 112(4) . . ?
H1A N1 H1B 85(5) . . ?
Ag1 N1 H1C 112(4) . . ?
H1A N1 H1C 114(6) . . ?
H1B N1 H1C 118(5) . . ?
Ag2 N2 H2A 109(4) . . ?
Ag2 N2 H2B 115(4) . . ?
H2A N2 H2B 106(5) . . ?
Ag2 N2 H2C 114(4) . . ?
H2A N2 H2C 104(5) . . ?
H2B N2 H2C 107(5) . . ?
C6 O1 H12A 117(2) . . ?
C13 O2 H12A 114(3) . . ?
C20 O3 H3A 109.5 . . ?
C27 O4 H4A 109.5 . . ?
N1 Ag1 N1 180.000(1) . 3_556 ?
N2 Ag2 N2 180.000(1) . 3_666 ?

loop_
_geom_bond_atom_site_label_1
_geom_bond_atom_site_label_2
_geom_bond_distance
_geom_bond_site_symmetry_2
_geom_bond_publ_flag
C1 C2 1.388(6) . ?
C1 C6 1.408(6) . ?
C1 C28 1.522(6) . ?
C2 C3 1.370(6) . ?
C2 H2 0.9300 . ?
C3 C4 1.376(6) . ?
C3 H3 0.9300 . ?
C4 C5 1.381(6) . ?
C4 H4 0.9300 . ?
C5 C6 1.388(6) . ?
C5 C7 1.520(6) . ?
C6 O1 1.371(5) . ?
C7 C8 1.514(6) . ?
C7 H7A 0.9700 . ?
C7 H7B 0.9700 . ?
C8 C9 1.386(7) . ?
C8 C13 1.407(6) . ?
C9 C10 1.375(7) . ?
C9 H9 0.9300 . ?
C10 C11 1.378(7) . ?
C10 H10 0.9300 . ?
C11 C12 1.380(7) . ?
C11 H11 0.9300 . ?
C12 C13 1.402(6) . ?
C12 C14 1.507(6) . ?
C13 O2 1.352(5) . ?
C14 C15 1.521(6) . ?
C14 H14A 0.9700 . ?
C14 H14B 0.9700 . ?
C15 C16 1.385(6) . ?
C15 C20 1.395(6) . ?
C16 C17 1.385(6) . ?
C16 H16 0.9300 . ?
C17 C18 1.374(7) . ?
C17 H17 0.9300 . ?
C18 C19 1.389(6) . ?
C18 H18 0.9300 . ?
C19 C20 1.395(6) . ?
C19 C21 1.507(6) . ?
C20 O3 1.379(5) . ?
C21 C22 1.521(6) . ?
C21 H21A 0.9700 . ?
C21 H21B 0.9700 . ?
C22 C23 1.391(6) . ?
C22 C27 1.405(6) . ?
C23 C24 1.368(6) . ?
C23 H23 0.9300 . ?
C24 C25 1.375(6) . ?
C24 H24 0.9300 . ?
C25 C26 1.404(6) . ?
C25 H25 0.9300 . ?
C26 C27 1.398(6) . ?
C26 C28 1.515(6) . ?
C27 O4 1.355(5) . ?
C28 H28A 0.9700 . ?
C28 H28B 0.9700 . ?
N1 Ag1 2.144(5) . ?
N1 H1A 0.882(19) . ?
N1 H1B 0.871(19) . ?
N1 H1C 0.885(19) . ?
N2 Ag2 2.091(5) . ?
N2 H2A 0.882(19) . ?
N2 H2B 0.881(19) . ?
N2 H2C 0.889(19) . ?
O1 H12A 1.41(6) . ?
O2 H12A 1.06(6) . ?
O3 H3A 0.8200 . ?
O4 H4A 0.8200 . ?
Ag1 N1 2.144(5) 3_556 ?
Ag2 N2 2.091(5) 3_666 ?

loop_
_geom_hbond_atom_site_label_D
_geom_hbond_atom_site_label_H
_geom_hbond_atom_site_label_A
_geom_hbond_distance_DH
_geom_hbond_distance_HA
_geom_hbond_distance_DA
_geom_hbond_angle_DHA
_geom_hbond_site_symmetry_A
O3 H3A O2 0.82 1.83 2.644(5) 170.1 .
O4 H4A O1 0.82 1.72 2.544(4) 179.1 .
O2 H12A O1 1.06(6) 1.41(6) 2.467(4) 174(5) .
N2 H2C O3 0.889(19) 2.34(4) 3.012(6) 132(5) 3_666
N2 H2A O4 0.882(19) 2.08(2) 2.950(6) 167(5) 3_666

loop_
_geom_torsion_atom_site_label_1
_geom_torsion_atom_site_label_2
_geom_torsion_atom_site_label_3
_geom_torsion_atom_site_label_4
_geom_torsion
_geom_torsion_site_symmetry_1
_geom_torsion_site_symmetry_2
_geom_torsion_site_symmetry_3
_geom_torsion_site_symmetry_4
_geom_torsion_publ_flag
C6 C1 C2 C3 0.3(7) . . . . ?
C28 C1 C2 C3 -179.6(4) . . . . ?
C1 C2 C3 C4 -1.0(7) . . . . ?
C2 C3 C4 C5 0.8(7) . . . . ?
C3 C4 C5 C6 0.0(8) . . . . ?
C3 C4 C5 C7 178.9(4) . . . . ?
C4 C5 C6 O1 178.7(4) . . . . ?
C7 C5 C6 O1 -0.1(7) . . . . ?
C4 C5 C6 C1 -0.8(7) . . . . ?
C7 C5 C6 C1 -179.7(4) . . . . ?
C2 C1 C6 O1 -178.9(4) . . . . ?
C28 C1 C6 O1 1.0(7) . . . . ?
C2 C1 C6 C5 0.6(7) . . . . ?
C28 C1 C6 C5 -179.5(4) . . . . ?
C4 C5 C7 C8 -93.5(6) . . . . ?
C6 C5 C7 C8 85.4(6) . . . . ?
C5 C7 C8 C9 88.9(6) . . . . ?
C5 C7 C8 C13 -88.0(6) . . . . ?
C13 C8 C9 C10 -2.4(8) . . . . ?
C7 C8 C9 C10 -179.5(5) . . . . ?
C8 C9 C10 C11 -1.3(8) . . . . ?
C9 C10 C11 C12 2.9(8) . . . . ?
C10 C11 C12 C13 -0.6(8) . . . . ?
C10 C11 C12 C14 174.9(5) . . . . ?
C11 C12 C13 O2 177.3(4) . . . . ?
C14 C12 C13 O2 1.9(7) . . . . ?
C11 C12 C13 C8 -3.2(7) . . . . ?
C14 C12 C13 C8 -178.6(4) . . . . ?
C9 C8 C13 O2 -175.9(4) . . . . ?
C7 C8 C13 O2 1.1(7) . . . . ?
C9 C8 C13 C12 4.7(7) . . . . ?
C7 C8 C13 C12 -178.3(4) . . . . ?
C11 C12 C14 C15 -93.4(6) . . . . ?
C13 C12 C14 C15 82.0(6) . . . . ?
C12 C14 C15 C16 82.1(6) . . . . ?
C12 C14 C15 C20 -94.0(6) . . . . ?
C20 C15 C16 C17 0.6(7) . . . . ?
C14 C15 C16 C17 -175.6(5) . . . . ?
C15 C16 C17 C18 0.4(8) . . . . ?
C16 C17 C18 C19 -0.3(8) . . . . ?
C17 C18 C19 C20 -0.9(7) . . . . ?
C17 C18 C19 C21 175.7(4) . . . . ?
C18 C19 C20 O3 -176.8(4) . . . . ?
C21 C19 C20 O3 6.7(7) . . . . ?
C18 C19 C20 C15 2.0(7) . . . . ?
C21 C19 C20 C15 -174.5(4) . . . . ?
C16 C15 C20 O3 176.9(4) . . . . ?
C14 C15 C20 O3 -6.9(7) . . . . ?
C16 C15 C20 C19 -1.8(7) . . . . ?
C14 C15 C20 C19 174.3(4) . . . . ?
C18 C19 C21 C22 -78.2(6) . . . . ?
C20 C19 C21 C22 98.2(5) . . . . ?
C19 C21 C22 C23 86.1(5) . . . . ?
C19 C21 C22 C27 -89.3(5) . . . . ?
C27 C22 C23 C24 2.3(7) . . . . ?
C21 C22 C23 C24 -173.3(5) . . . . ?
C22 C23 C24 C25 -0.9(8) . . . . ?
C23 C24 C25 C26 -0.1(8) . . . . ?
C24 C25 C26 C27 -0.4(7) . . . . ?
C24 C25 C26 C28 178.8(4) . . . . ?
C25 C26 C27 O4 -176.8(4) . . . . ?
C28 C26 C27 O4 4.1(7) . . . . ?
C25 C26 C27 C22 1.8(7) . . . . ?
C28 C26 C27 C22 -177.3(4) . . . . ?
C23 C22 C27 O4 175.9(4) . . . . ?
C21 C22 C27 O4 -8.5(7) . . . . ?
C23 C22 C27 C26 -2.7(7) . . . . ?
C21 C22 C27 C26 172.9(4) . . . . ?
C27 C26 C28 C1 89.2(6) . . . . ?
C25 C26 C28 C1 -89.9(5) . . . . ?
C2 C1 C28 C26 96.7(5) . . . . ?
C6 C1 C28 C26 -83.2(6) . . . . ?
